data_7128802
loop_
_publ_author_name
'Yu, Qian'
'Zhang, Li'
'He, Yuhao'
'Pan, Jinjing'
'Li, Hao'
'Bian, Guo-Qing'
'Chen, Xiaodan'
'Tan, Gengwen'

_publ_section_title
;
 A stable tetrazagallole and its radical anion dimer.
;
_journal_issue 73
_journal_name_full 'Chemical communications (Cambridge, England)'
_journal_page_first 9268
_journal_page_last 9271
_journal_paper_doi 10.1039/d1cc03448k
_journal_volume 57
_journal_year 2021
_chemical_formula_sum 'C68 H64 Ga N O2'
_chemical_formula_weight 996.92
_space_group_crystal_system monoclinic
_space_group_IT_number 4
_space_group_name_Hall 'P 2yb'
_space_group_name_H-M_alt 'P 1 21 1'
_atom_sites_solution_hydrogens geom
_audit_creation_method SHELXL-2014/7
_audit_update_record
;
2021-08-12 deposited with the CCDC.	2021-08-12 downloaded from the CCDC.
;
_cell_angle_alpha 90
_cell_angle_beta 90.634(3)
_cell_angle_gamma 90
_cell_formula_units_Z 2
_cell_length_a 9.1948(7)
_cell_length_b 21.6490(15)
_cell_length_c 13.2822(9)
_cell_measurement_reflns_used 9920
_cell_measurement_temperature 120(2)
_cell_measurement_theta_max 53.82
_cell_measurement_theta_min 2.89
_cell_volume 2643.8(3)
_computing_structure_refinement 'SHELXL-2014/7 (Sheldrick, 2014)'
_diffrn_ambient_temperature 120(2)
_diffrn_measured_fraction_theta_full 0.999
_diffrn_measured_fraction_theta_max 0.999
_diffrn_measurement_device_type 'Bruker D8 Venture'
_diffrn_measurement_method '\f and \w scans'
_diffrn_radiation_type GaK\a
_diffrn_radiation_wavelength 1.34139
_diffrn_reflns_av_R_equivalents 0.0804
_diffrn_reflns_av_unetI/netI 0.1074
_diffrn_reflns_Laue_measured_fraction_full 0.999
_diffrn_reflns_Laue_measured_fraction_max 0.999
_diffrn_reflns_limit_h_max 10
_diffrn_reflns_limit_h_min -10
_diffrn_reflns_limit_k_max 23
_diffrn_reflns_limit_k_min -25
_diffrn_reflns_limit_l_max 15
_diffrn_reflns_limit_l_min -15
_diffrn_reflns_number 21678
_diffrn_reflns_point_group_measured_fraction_full 0.999
_diffrn_reflns_point_group_measured_fraction_max 0.999
_diffrn_reflns_theta_full 52.988
_diffrn_reflns_theta_max 52.988
_diffrn_reflns_theta_min 2.895
_exptl_absorpt_coefficient_mu 0.696
_exptl_absorpt_correction_T_max 0.6328
_exptl_absorpt_correction_T_min 0.5059
_exptl_absorpt_correction_type multi-scan
_exptl_absorpt_process_details 'SadAbs 2016/2 (Bruker AXS)'
_exptl_crystal_colour yellow
_exptl_crystal_density_diffrn 1.252
_exptl_crystal_description neddle
_exptl_crystal_F_000 1052
_exptl_crystal_size_max 0.100
_exptl_crystal_size_mid 0.060
_exptl_crystal_size_min 0.040
_refine_diff_density_max 0.980
_refine_diff_density_min -1.462
_refine_diff_density_rms 0.135
_refine_ls_abs_structure_details
;
 Refined as an inversion twin.
;
_refine_ls_abs_structure_Flack 0.37(10)
_refine_ls_extinction_method none
_refine_ls_goodness_of_fit_ref 1.073
_refine_ls_hydrogen_treatment constr
_refine_ls_matrix_type full
_refine_ls_number_parameters 695
_refine_ls_number_reflns 8707
_refine_ls_number_restraints 626
_refine_ls_restrained_S_all 1.042
_refine_ls_R_factor_all 0.1220
_refine_ls_R_factor_gt 0.0986
_refine_ls_shift/su_max 0.015
_refine_ls_shift/su_mean 0.000
_refine_ls_structure_factor_coef Fsqd
_refine_ls_weighting_details 'w=1/[\s^2^(Fo^2^)+(0.1867P)^2^+2.9560P] where P=(Fo^2^+2Fc^2^)/3'
_refine_ls_weighting_scheme calc
_refine_ls_wR_factor_gt 0.2755
_refine_ls_wR_factor_ref 0.2898
_reflns_Friedel_coverage 0.944
_reflns_Friedel_fraction_full 0.999
_reflns_Friedel_fraction_max 0.999
_reflns_number_gt 6573
_reflns_number_total 8707
_reflns_threshold_expression 'I > 2\s(I)'
_cod_data_source_file d1cc03448k2.cif
_cod_data_source_block 3
_cod_depositor_comments 'Adding full bibliography for 7128801--7128805.cif.'
_cod_original_sg_symbol_H-M 'P 21'
_cod_database_code 7128802
_shelx_shelxl_version_number 2014/7
_shelx_space_group_comment
;
The symmetry employed for this shelxl refinement is uniquely defined
by the following loop, which should always be used as a source of
symmetry information in preference to the above space-group names.
They are only intended as comments.
;
_shelx_estimated_absorpt_t_min 0.934
_shelx_estimated_absorpt_t_max 0.973

loop_
_space_group_symop_operation_xyz
'x, y, z'
'-x, y+1/2, -z'

loop_
_atom_site_label
_atom_site_type_symbol
_atom_site_fract_x
_atom_site_fract_y
_atom_site_fract_z
_atom_site_U_iso_or_equiv
_atom_site_adp_type
_atom_site_occupancy
_atom_site_site_symmetry_order
_atom_site_calc_flag
_atom_site_refinement_flags_posn
_atom_site_refinement_flags_adp
_atom_site_refinement_flags_occupancy
_atom_site_disorder_assembly
_atom_site_disorder_group
Ga1 Ga 0.7655(2) 0.48472(13) 0.70129(12) 0.0521(6) Uani 1 1 d . . . . .
N1 N 0.6375(8) 0.4080(4) 0.6644(5) 0.0154(10) Uani 1 1 d . U . . .
C1 C 0.5818(10) 0.3929(4) 0.5699(6) 0.0155(9) Uani 1 1 d . U . . .
C2 C 0.6137(11) 0.4201(4) 0.4752(6) 0.0172(11) Uani 1 1 d . U . . .
C3 C 0.5473(11) 0.3934(4) 0.3916(6) 0.0179(11) Uani 1 1 d . U . . .
H3A H 0.5662 0.4111 0.3277 0.021 Uiso 1 1 calc R U . . .
C4 C 0.4564(11) 0.3432(4) 0.3946(7) 0.0182(11) Uani 1 1 d . U . . .
C5 C 0.4205(10) 0.3184(5) 0.4881(6) 0.0168(11) Uani 1 1 d . U . . .
H5A H 0.3521 0.2857 0.4925 0.020 Uiso 1 1 calc R U . . .
C6 C 0.4861(10) 0.3422(4) 0.5753(6) 0.0158(9) Uani 1 1 d . U . . .
C7 C 0.4811(10) 0.3259(4) 0.6808(6) 0.0153(9) Uani 1 1 d . U . . .
C8 C 0.4043(10) 0.2798(4) 0.7342(6) 0.0158(11) Uani 1 1 d . U . . .
H8A H 0.3400 0.2527 0.6993 0.019 Uiso 1 1 calc R U . . .
C9 C 0.4231(10) 0.2745(4) 0.8362(6) 0.0162(11) Uani 1 1 d . U . . .
C10 C 0.5223(10) 0.3146(4) 0.8854(6) 0.0168(11) Uani 1 1 d . U . . .
H10A H 0.5374 0.3095 0.9558 0.020 Uiso 1 1 calc R U . . .
C11 C 0.6001(10) 0.3614(4) 0.8363(6) 0.0168(11) Uani 1 1 d . U . . .
C12 C 0.5747(10) 0.3673(4) 0.7319(6) 0.0155(9) Uani 1 1 d . U . . .
C13 C 0.3891(12) 0.3175(5) 0.2960(7) 0.025(2) Uani 1 1 d . . . . .
C14 C 0.2912(12) 0.3661(5) 0.2484(7) 0.027(2) Uani 1 1 d . . . . .
H14A H 0.2125 0.3763 0.2947 0.040 Uiso 1 1 calc R U . . .
H14B H 0.3481 0.4033 0.2344 0.040 Uiso 1 1 calc R U . . .
H14C H 0.2496 0.3500 0.1854 0.040 Uiso 1 1 calc R U . . .
C15 C 0.5117(14) 0.3012(7) 0.2248(9) 0.044(3) Uani 1 1 d . . . . .
H15A H 0.5743 0.2698 0.2561 0.066 Uiso 1 1 calc R U . . .
H15B H 0.4707 0.2850 0.1617 0.066 Uiso 1 1 calc R U . . .
H15C H 0.5691 0.3383 0.2107 0.066 Uiso 1 1 calc R U . . .
C16 C 0.2988(15) 0.2590(5) 0.3136(8) 0.036(3) Uani 1 1 d . . . . .
H16A H 0.3605 0.2271 0.3443 0.053 Uiso 1 1 calc R U . . .
H16B H 0.2181 0.2686 0.3586 0.053 Uiso 1 1 calc R U . . .
H16C H 0.2601 0.2440 0.2490 0.053 Uiso 1 1 calc R U . . .
C17 C 0.3431(12) 0.2258(5) 0.8995(6) 0.023(2) Uani 1 1 d . . . . .
C18 C 0.2385(13) 0.1871(5) 0.8364(7) 0.030(3) Uani 1 1 d . . . . .
H18A H 0.1903 0.1569 0.8796 0.045 Uiso 1 1 calc R U . . .
H18B H 0.1653 0.2141 0.8051 0.045 Uiso 1 1 calc R U . . .
H18C H 0.2925 0.1655 0.7839 0.045 Uiso 1 1 calc R U . . .
C19 C 0.4566(13) 0.1825(6) 0.9501(9) 0.034(3) Uani 1 1 d . . . . .
H19A H 0.5246 0.2070 0.9909 0.052 Uiso 1 1 calc R U . . .
H19B H 0.4066 0.1527 0.9932 0.052 Uiso 1 1 calc R U . . .
H19C H 0.5104 0.1602 0.8981 0.052 Uiso 1 1 calc R U . . .
C20 C 0.2509(13) 0.2588(6) 0.9803(8) 0.036(3) Uani 1 1 d . . . . .
H20A H 0.3145 0.2844 1.0229 0.053 Uiso 1 1 calc R U . . .
H20B H 0.1779 0.2850 0.9472 0.053 Uiso 1 1 calc R U . . .
H20C H 0.2021 0.2279 1.0220 0.053 Uiso 1 1 calc R U . . .
C21 C 0.7134(10) 0.4734(4) 0.4704(6) 0.0181(10) Uani 1 1 d . U . . .
C22 C 0.6595(11) 0.5341(5) 0.4558(7) 0.0192(10) Uani 1 1 d . U . . .
C23 C 0.5037(11) 0.5446(5) 0.4413(7) 0.0208(11) Uani 1 1 d . U . . .
H23A H 0.4385 0.5105 0.4396 0.025 Uiso 1 1 calc R U . . .
C24 C 0.4517(11) 0.6032(5) 0.4303(7) 0.0227(12) Uani 1 1 d . U . . .
H24A H 0.3506 0.6098 0.4194 0.027 Uiso 1 1 calc R U . . .
C25 C 0.5464(11) 0.6537(5) 0.4351(7) 0.0231(12) Uani 1 1 d . U . . .
H25A H 0.5074 0.6943 0.4308 0.028 Uiso 1 1 calc R U . . .
C26 C 0.6926(11) 0.6464(5) 0.4457(7) 0.0213(11) Uani 1 1 d . U . . .
H26A H 0.7545 0.6815 0.4451 0.026 Uiso 1 1 calc R U . . .
C27 C 0.7535(11) 0.5862(5) 0.4577(7) 0.0189(10) Uani 1 1 d . U . . .
C28 C 0.9050(11) 0.5771(5) 0.4690(7) 0.0189(10) Uani 1 1 d . U . . .
C29 C 0.9613(11) 0.5173(5) 0.4825(7) 0.0198(10) Uani 1 1 d . U . . .
C30 C 1.1161(11) 0.5056(5) 0.4969(7) 0.0223(11) Uani 1 1 d . U . . .
H30A H 1.1826 0.5392 0.4975 0.027 Uiso 1 1 calc R U . . .
C31 C 1.1654(11) 0.4476(5) 0.5092(8) 0.0245(12) Uani 1 1 d . U . . .
H31A H 1.2666 0.4411 0.5200 0.029 Uiso 1 1 calc R U . . .
C32 C 1.0702(11) 0.3953(5) 0.5067(7) 0.0249(12) Uani 1 1 d . U . . .
H32A H 1.1085 0.3549 0.5144 0.030 Uiso 1 1 calc R U . . .
C33 C 0.9239(11) 0.4037(5) 0.4932(7) 0.0226(11) Uani 1 1 d . U . . .
H33A H 0.8608 0.3690 0.4912 0.027 Uiso 1 1 calc R U . . .
C34 C 0.8652(11) 0.4650(4) 0.4819(7) 0.0198(10) Uani 1 1 d . U . . .
C35 C 1.0049(11) 0.6317(5) 0.4621(7) 0.022(2) Uani 1 1 d . . . . .
C36 C 1.0322(11) 0.6571(5) 0.3663(8) 0.027(2) Uani 1 1 d . . . . .
H36A H 0.9878 0.6390 0.3085 0.032 Uiso 1 1 calc R U . . .
C37 C 1.1218(11) 0.7074(5) 0.3550(8) 0.027(2) Uani 1 1 d . . . . .
H37A H 1.1396 0.7235 0.2898 0.033 Uiso 1 1 calc R U . . .
C38 C 1.1853(13) 0.7345(6) 0.4380(10) 0.038(3) Uani 1 1 d . . . . .
H38A H 1.2447 0.7700 0.4300 0.046 Uiso 1 1 calc R U . . .
C39 C 1.1636(15) 0.7104(6) 0.5335(9) 0.042(3) Uani 1 1 d . . . . .
H39A H 1.2106 0.7283 0.5904 0.050 Uiso 1 1 calc R U . . .
C40 C 1.0710(13) 0.6590(6) 0.5452(9) 0.035(3) Uani 1 1 d . . . . .
H40A H 1.0539 0.6429 0.6105 0.042 Uiso 1 1 calc R U . . .
C41 C 0.7047(10) 0.4012(5) 0.8928(6) 0.0182(11) Uani 1 1 d . U . . .
C42 C 0.8533(10) 0.3984(5) 0.8723(6) 0.0194(10) Uani 1 1 d . U . . .
C43 C 0.9095(11) 0.3593(5) 0.7949(7) 0.0209(11) Uani 1 1 d . U . . .
H43A H 0.8445 0.3336 0.7578 0.025 Uiso 1 1 calc R U . . .
C44 C 1.0549(11) 0.3580(5) 0.7730(7) 0.0225(12) Uani 1 1 d . U . . .
H44A H 1.0892 0.3310 0.7221 0.027 Uiso 1 1 calc R U . . .
C45 C 1.1543(11) 0.3966(5) 0.8256(7) 0.0231(12) Uani 1 1 d . U . . .
H45A H 1.2542 0.3967 0.8081 0.028 Uiso 1 1 calc R U . . .
C46 C 1.1062(11) 0.4338(5) 0.9018(7) 0.0223(11) Uani 1 1 d . U . . .
H46A H 1.1745 0.4580 0.9386 0.027 Uiso 1 1 calc R U . . .
C47 C 0.9545(11) 0.4371(5) 0.9276(7) 0.0199(10) Uani 1 1 d . U . . .
C48 C 0.9067(10) 0.4745(5) 1.0079(6) 0.0189(11) Uani 1 1 d . U . . .
C49 C 0.7565(10) 0.4749(5) 1.0309(6) 0.0188(10) Uani 1 1 d . U . . .
C50 C 0.7001(11) 0.5115(5) 1.1112(7) 0.0207(11) Uani 1 1 d . U . . .
H50A H 0.7661 0.5351 1.1510 0.025 Uiso 1 1 calc R U . . .
C51 C 0.5567(11) 0.5141(5) 1.1330(7) 0.0217(12) Uani 1 1 d . U . . .
H51A H 0.5239 0.5377 1.1886 0.026 Uiso 1 1 calc R U . . .
C52 C 0.4569(10) 0.4814(5) 1.0722(6) 0.0212(11) Uani 1 1 d . U . . .
H52A H 0.3558 0.4852 1.0849 0.025 Uiso 1 1 calc R U . . .
C53 C 0.5023(11) 0.4442(5) 0.9949(7) 0.0194(11) Uani 1 1 d . U . . .
H53A H 0.4329 0.4216 0.9563 0.023 Uiso 1 1 calc R U . . .
C54 C 0.6556(10) 0.4391(4) 0.9721(7) 0.0179(10) Uani 1 1 d . U . . .
C55 C 1.0104(11) 0.5129(5) 1.0680(7) 0.021(2) Uani 1 1 d . . . . .
C56 C 1.0672(11) 0.5667(5) 1.0281(7) 0.025(2) Uani 1 1 d . . . . .
H56A H 1.0378 0.5795 0.9625 0.030 Uiso 1 1 calc R U . . .
C57 C 1.1655(12) 0.6018(6) 1.0816(9) 0.033(3) Uani 1 1 d . . . . .
H57A H 1.2048 0.6383 1.0530 0.039 Uiso 1 1 calc R U . . .
C58 C 1.2072(12) 0.5835(6) 1.1786(8) 0.034(3) Uani 1 1 d . . . . .
H58A H 1.2735 0.6080 1.2167 0.041 Uiso 1 1 calc R U . . .
C59 C 1.1515(12) 0.5295(6) 1.2192(8) 0.033(3) Uani 1 1 d . . . . .
H59A H 1.1797 0.5169 1.2851 0.040 Uiso 1 1 calc R U . . .
C60 C 1.0547(11) 0.4940(6) 1.1633(7) 0.028(2) Uani 1 1 d . . . . .
H60A H 1.0185 0.4565 1.1904 0.034 Uiso 1 1 calc R U . . .
O1 O 0.5508(18) 0.5249(11) 0.754(2) 0.087(4) Uani 0.5 1 d D U P A 1
C62 C 0.338(4) 0.5798(14) 0.733(3) 0.087(4) Uani 0.5 1 d D U P A 1
H62A H 0.3658 0.6107 0.6817 0.105 Uiso 0.5 1 calc R U P A 1
H62B H 0.2307 0.5765 0.7341 0.105 Uiso 0.5 1 calc R U P A 1
C63 C 0.397(2) 0.598(2) 0.836(3) 0.087(4) Uani 0.5 1 d D U P A 1
H63A H 0.3596 0.5717 0.8911 0.105 Uiso 0.5 1 calc R U P A 1
H63B H 0.3832 0.6421 0.8520 0.105 Uiso 0.5 1 calc R U P A 1
O1A O 0.5533(17) 0.5404(12) 0.725(2) 0.087(4) Uani 0.5 1 d D U P A 2
C62A C 0.299(3) 0.5649(14) 0.750(4) 0.087(4) Uani 0.5 1 d D U P A 2
H62C H 0.2472 0.5508 0.8103 0.105 Uiso 0.5 1 calc R U P A 2
H62D H 0.2287 0.5784 0.6972 0.105 Uiso 0.5 1 calc R U P A 2
C63A C 0.414(3) 0.6135(15) 0.773(3) 0.087(4) Uani 0.5 1 d D U P A 2
H63C H 0.3782 0.6417 0.8259 0.105 Uiso 0.5 1 calc R U P A 2
H63D H 0.4332 0.6382 0.7119 0.105 Uiso 0.5 1 calc R U P A 2
C61 C 0.4071(18) 0.5175(9) 0.7113(17) 0.087(4) Uani 1 1 d D U . . .
H61A H 0.3538 0.4836 0.7445 0.104 Uiso 0.5 1 calc R U P A 1
H61B H 0.4109 0.5094 0.6381 0.104 Uiso 0.5 1 calc R U P A 1
H61C H 0.3956 0.4783 0.7488 0.104 Uiso 0.5 1 calc R U P A 2
H61D H 0.3878 0.5092 0.6391 0.104 Uiso 0.5 1 calc R U P A 2
C64 C 0.553(2) 0.5824(9) 0.8087(16) 0.087(4) Uani 1 1 d D U . . .
H64A H 0.5947 0.6156 0.7666 0.105 Uiso 0.5 1 calc R U P A 1
H64B H 0.6140 0.5782 0.8704 0.105 Uiso 0.5 1 calc R U P A 1
H64C H 0.6381 0.6105 0.8099 0.105 Uiso 0.5 1 calc R U P A 2
H64D H 0.5433 0.5613 0.8744 0.105 Uiso 0.5 1 calc R U P A 2
O2 O 0.170(3) 0.7111(10) 0.8934(18) 0.081(3) Uani 0.5 1 d D U P B 1
C65 C 0.125(4) 0.7267(8) 0.796(2) 0.080(3) Uani 0.5 1 d D U P B 1
H65A H 0.0376 0.7021 0.7786 0.096 Uiso 0.5 1 calc R U P B 1
H65B H 0.2026 0.7151 0.7485 0.096 Uiso 0.5 1 calc R U P B 1
O2A O 0.081(3) 0.7165(10) 0.8901(19) 0.080(3) Uani 0.5 1 d D U P B 2
C65A C 0.087(4) 0.7247(7) 0.786(2) 0.080(3) Uani 0.5 1 d D U P B 2
H65C H -0.0001 0.7077 0.7514 0.096 Uiso 0.5 1 calc R U P B 2
H65D H 0.1756 0.7061 0.7575 0.096 Uiso 0.5 1 calc R U P B 2
C66 C 0.091(2) 0.7929(7) 0.7817(15) 0.080(3) Uani 1 1 d D U . . .
H66A H 0.1632 0.8134 0.7386 0.096 Uiso 0.5 1 calc R U P B 1
H66B H -0.0075 0.7985 0.7516 0.096 Uiso 0.5 1 calc R U P B 1
H66C H 0.0023 0.8086 0.7469 0.096 Uiso 0.5 1 calc R U P B 2
H66D H 0.1768 0.8068 0.7439 0.096 Uiso 0.5 1 calc R U P B 2
C67 C 0.097(2) 0.8169(8) 0.8859(11) 0.079(3) Uani 1 1 d D U . . .
H67A H 0.1703 0.8503 0.8918 0.095 Uiso 1 1 calc R U . . .
H67B H 0.0014 0.8333 0.9061 0.095 Uiso 1 1 calc R U . . .
C68 C 0.139(2) 0.7637(7) 0.9495(15) 0.080(3) Uani 1 1 d D U . . .
H68A H 0.2255 0.7749 0.9906 0.096 Uiso 0.5 1 calc R U P B 1
H68B H 0.0587 0.7543 0.9961 0.096 Uiso 0.5 1 calc R U P B 1
H68C H 0.2459 0.7600 0.9574 0.096 Uiso 0.5 1 calc R U P B 2
H68D H 0.0936 0.7655 1.0167 0.096 Uiso 0.5 1 calc R U P B 2

loop_
_atom_site_aniso_label
_atom_site_aniso_U_11
_atom_site_aniso_U_22
_atom_site_aniso_U_33
_atom_site_aniso_U_23
_atom_site_aniso_U_13
_atom_site_aniso_U_12
Ga1 0.0526(12) 0.0538(11) 0.0499(9) -0.0077(8) -0.0018(7) -0.0146(10)
N1 0.010(2) 0.015(2) 0.0207(18) -0.0006(16) -0.0001(18) 0.0017(18)
C1 0.011(2) 0.015(2) 0.0204(17) -0.0004(16) -0.0005(17) 0.0017(17)
C2 0.014(2) 0.016(2) 0.0211(19) -0.0004(18) -0.0005(19) 0.002(2)
C3 0.015(2) 0.017(2) 0.0211(19) 0.0002(19) -0.002(2) 0.003(2)
C4 0.015(2) 0.017(2) 0.0224(19) -0.0015(19) -0.002(2) 0.003(2)
C5 0.013(2) 0.015(2) 0.0223(19) -0.0023(18) -0.0018(19) 0.003(2)
C6 0.011(2) 0.0141(19) 0.0218(16) -0.0012(15) -0.0007(16) 0.0020(17)
C7 0.010(2) 0.014(2) 0.0214(17) -0.0009(15) -0.0005(17) 0.0014(17)
C8 0.010(2) 0.015(2) 0.022(2) -0.0007(18) -0.0010(19) 0.0008(19)
C9 0.011(2) 0.015(2) 0.022(2) 0.0000(19) 0.000(2) 0.001(2)
C10 0.012(2) 0.017(2) 0.021(2) -0.0002(18) -0.001(2) 0.001(2)
C11 0.012(2) 0.017(2) 0.0216(19) -0.0018(18) -0.0007(19) 0.000(2)
C12 0.011(2) 0.015(2) 0.0211(16) -0.0010(16) -0.0002(17) 0.0007(17)
C13 0.020(6) 0.030(6) 0.025(4) 0.001(4) -0.002(4) -0.004(5)
C14 0.021(6) 0.031(6) 0.028(5) 0.005(4) -0.008(4) -0.001(5)
C15 0.030(7) 0.060(9) 0.042(6) -0.025(6) -0.003(5) 0.014(6)
C16 0.053(8) 0.017(6) 0.037(5) 0.000(4) -0.022(5) -0.006(5)
C17 0.029(6) 0.023(5) 0.018(4) 0.005(3) -0.001(4) -0.002(4)
C18 0.031(7) 0.033(6) 0.028(5) 0.009(4) -0.006(4) -0.016(5)
C19 0.022(6) 0.032(7) 0.049(6) 0.016(5) -0.003(5) -0.005(5)
C20 0.024(6) 0.050(8) 0.034(5) 0.001(5) 0.013(5) -0.011(5)
C21 0.011(2) 0.019(2) 0.024(2) 0.004(2) 0.001(2) -0.0022(17)
C22 0.012(2) 0.0194(19) 0.027(2) 0.0036(18) 0.0001(19) -0.0012(16)
C23 0.012(2) 0.021(2) 0.029(2) 0.003(2) 0.000(2) -0.0001(18)
C24 0.014(2) 0.022(2) 0.032(3) 0.004(2) 0.000(2) 0.0012(19)
C25 0.015(2) 0.021(2) 0.033(3) 0.004(2) 0.002(2) 0.0022(19)
C26 0.014(2) 0.019(2) 0.031(2) 0.003(2) 0.003(2) 0.0010(19)
C27 0.0121(19) 0.0181(19) 0.026(2) 0.0031(18) 0.0015(19) -0.0007(16)
C28 0.011(2) 0.020(2) 0.026(2) 0.003(2) 0.002(2) -0.0006(17)
C29 0.0103(19) 0.021(2) 0.028(2) 0.0032(18) 0.0017(19) -0.0012(16)
C30 0.010(2) 0.023(2) 0.033(2) 0.003(2) 0.002(2) 0.0003(18)
C31 0.013(2) 0.024(2) 0.037(2) 0.005(2) 0.002(2) 0.0005(19)
C32 0.014(2) 0.024(2) 0.037(3) 0.006(2) 0.002(2) 0.0004(19)
C33 0.013(2) 0.022(2) 0.033(2) 0.007(2) 0.003(2) -0.0006(19)
C34 0.0116(19) 0.0204(19) 0.027(2) 0.0055(18) 0.0018(18) -0.0015(16)
C35 0.009(5) 0.021(6) 0.035(5) -0.001(4) 0.007(4) 0.001(4)
C36 0.016(5) 0.025(6) 0.039(5) 0.004(4) 0.002(4) -0.002(4)
C37 0.017(5) 0.016(5) 0.050(6) 0.013(4) 0.007(5) 0.002(4)
C38 0.022(6) 0.025(7) 0.069(8) -0.002(5) 0.008(6) 0.003(5)
C39 0.036(7) 0.040(7) 0.050(6) -0.015(5) 0.001(5) -0.009(6)
C40 0.024(6) 0.044(8) 0.037(5) -0.003(5) 0.010(5) -0.004(5)
C41 0.011(2) 0.022(2) 0.022(2) -0.0040(18) -0.0034(18) 0.001(2)
C42 0.0117(19) 0.023(2) 0.0233(19) -0.0055(17) -0.0022(17) -0.0007(18)
C43 0.013(2) 0.026(3) 0.024(2) -0.0075(19) -0.003(2) 0.000(2)
C44 0.013(2) 0.028(3) 0.027(2) -0.008(2) -0.002(2) 0.000(2)
C45 0.012(2) 0.028(3) 0.029(2) -0.008(2) -0.002(2) -0.001(2)
C46 0.012(2) 0.026(3) 0.028(2) -0.008(2) -0.0016(19) -0.002(2)
C47 0.0119(19) 0.023(2) 0.0244(19) -0.0057(17) -0.0022(16) -0.0013(19)
C48 0.013(2) 0.021(2) 0.023(2) -0.0041(18) -0.0029(18) -0.001(2)
C49 0.0125(19) 0.020(2) 0.0236(18) -0.0041(17) -0.0026(16) 0.0005(19)
C50 0.015(2) 0.022(3) 0.026(2) -0.0055(19) -0.0028(19) 0.001(2)
C51 0.015(2) 0.022(3) 0.028(2) -0.006(2) -0.002(2) 0.003(2)
C52 0.013(2) 0.022(3) 0.028(2) -0.004(2) -0.0017(19) 0.003(2)
C53 0.012(2) 0.021(3) 0.025(2) -0.0034(19) -0.0025(19) 0.002(2)
C54 0.0110(19) 0.020(2) 0.0227(19) -0.0027(17) -0.0027(16) 0.0014(18)
C55 0.010(5) 0.026(6) 0.026(4) -0.005(4) 0.002(4) 0.006(4)
C56 0.021(6) 0.024(6) 0.030(5) -0.006(4) 0.000(4) 0.000(4)
C57 0.017(6) 0.028(6) 0.052(6) -0.010(5) 0.006(5) -0.004(5)
C58 0.016(6) 0.050(8) 0.037(5) -0.026(5) -0.007(4) -0.004(5)
C59 0.018(6) 0.055(8) 0.027(5) -0.016(5) -0.005(4) 0.004(5)
C60 0.013(5) 0.043(7) 0.029(4) -0.011(4) 0.000(4) -0.001(5)
O1 0.066(6) 0.083(7) 0.111(8) -0.050(6) -0.018(5) 0.018(5)
C62 0.067(6) 0.084(7) 0.111(8) -0.050(6) -0.017(5) 0.018(5)
C63 0.067(6) 0.084(7) 0.111(8) -0.050(6) -0.017(5) 0.018(5)
O1A 0.066(6) 0.083(7) 0.111(8) -0.051(6) -0.017(5) 0.018(5)
C62A 0.067(6) 0.084(7) 0.111(8) -0.050(6) -0.017(5) 0.018(5)
C63A 0.067(6) 0.084(7) 0.111(8) -0.050(6) -0.017(5) 0.018(5)
C61 0.066(5) 0.083(6) 0.111(8) -0.050(6) -0.018(5) 0.018(5)
C64 0.067(5) 0.083(7) 0.111(8) -0.050(6) -0.017(5) 0.018(5)
O2 0.053(5) 0.066(5) 0.122(6) -0.034(5) -0.017(5) 0.020(4)
C65 0.052(6) 0.066(5) 0.122(6) -0.035(5) -0.017(5) 0.020(4)
O2A 0.052(5) 0.066(5) 0.122(6) -0.034(5) -0.017(5) 0.020(4)
C65A 0.052(6) 0.066(5) 0.122(6) -0.035(5) -0.017(5) 0.020(4)
C66 0.051(5) 0.066(5) 0.121(6) -0.035(4) -0.017(5) 0.020(4)
C67 0.051(5) 0.065(5) 0.121(6) -0.035(5) -0.017(5) 0.019(4)
C68 0.052(5) 0.066(5) 0.122(6) -0.034(4) -0.017(5) 0.020(4)

loop_
_atom_type_symbol
_atom_type_description
_atom_type_scat_dispersion_real
_atom_type_scat_dispersion_imag
_atom_type_scat_source
C C 0.0137 0.0067 'International Tables Vol C Tables 4.2.6.8 and 6.1.1.4'
H H 0.0000 0.0000 'International Tables Vol C Tables 4.2.6.8 and 6.1.1.4'
Ga Ga -1.9031 0.6051 'International Tables Vol C Tables 4.2.6.8 and 6.1.1.4'
N N 0.0241 0.0134 'International Tables Vol C Tables 4.2.6.8 and 6.1.1.4'
O O 0.0389 0.0241 'International Tables Vol C Tables 4.2.6.8 and 6.1.1.4'

loop_
_geom_angle_atom_site_label_1
_geom_angle_atom_site_label_2
_geom_angle_atom_site_label_3
_geom_angle
_geom_angle_site_symmetry_1
_geom_angle_site_symmetry_3
_geom_angle_publ_flag
N1 Ga1 O1 83.5(5) . . ?
N1 Ga1 O1A 88.4(5) . . ?
C12 N1 C1 106.4(7) . . ?
C12 N1 Ga1 126.2(5) . . ?
C1 N1 Ga1 126.8(6) . . ?
N1 C1 C6 111.2(7) . . ?
N1 C1 C2 128.6(9) . . ?
C6 C1 C2 120.1(8) . . ?
C3 C2 C1 116.2(9) . . ?
C3 C2 C21 124.0(8) . . ?
C1 C2 C21 119.8(8) . . ?
C4 C3 C2 124.8(8) . . ?
C4 C3 H3A 117.6 . . ?
C2 C3 H3A 117.6 . . ?
C3 C4 C5 118.6(8) . . ?
C3 C4 C13 119.9(8) . . ?
C5 C4 C13 121.3(9) . . ?
C4 C5 C6 119.5(9) . . ?
C4 C5 H5A 120.3 . . ?
C6 C5 H5A 120.3 . . ?
C5 C6 C1 120.6(8) . . ?
C5 C6 C7 134.0(9) . . ?
C1 C6 C7 105.4(7) . . ?
C12 C7 C8 120.7(7) . . ?
C12 C7 C6 106.6(8) . . ?
C8 C7 C6 132.7(8) . . ?
C9 C8 C7 119.7(8) . . ?
C9 C8 H8A 120.1 . . ?
C7 C8 H8A 120.1 . . ?
C8 C9 C10 118.7(8) . . ?
C8 C9 C17 122.8(8) . . ?
C10 C9 C17 118.5(7) . . ?
C11 C10 C9 123.9(8) . . ?
C11 C10 H10A 118.1 . . ?
C9 C10 H10A 118.1 . . ?
C10 C11 C12 116.2(8) . . ?
C10 C11 C41 120.9(8) . . ?
C12 C11 C41 122.9(8) . . ?
N1 C12 C11 128.8(8) . . ?
N1 C12 C7 110.4(7) . . ?
C11 C12 C7 120.6(8) . . ?
C14 C13 C15 110.0(9) . . ?
C14 C13 C16 108.4(9) . . ?
C15 C13 C16 108.0(10) . . ?
C14 C13 C4 109.5(8) . . ?
C15 C13 C4 108.5(9) . . ?
C16 C13 C4 112.3(8) . . ?
C13 C14 H14A 109.5 . . ?
C13 C14 H14B 109.5 . . ?
H14A C14 H14B 109.5 . . ?
C13 C14 H14C 109.5 . . ?
H14A C14 H14C 109.5 . . ?
H14B C14 H14C 109.5 . . ?
C13 C15 H15A 109.5 . . ?
C13 C15 H15B 109.5 . . ?
H15A C15 H15B 109.5 . . ?
C13 C15 H15C 109.5 . . ?
H15A C15 H15C 109.5 . . ?
H15B C15 H15C 109.5 . . ?
C13 C16 H16A 109.5 . . ?
C13 C16 H16B 109.5 . . ?
H16A C16 H16B 109.5 . . ?
C13 C16 H16C 109.5 . . ?
H16A C16 H16C 109.5 . . ?
H16B C16 H16C 109.5 . . ?
C18 C17 C9 112.3(7) . . ?
C18 C17 C20 106.7(9) . . ?
C9 C17 C20 109.3(8) . . ?
C18 C17 C19 108.9(9) . . ?
C9 C17 C19 109.1(8) . . ?
C20 C17 C19 110.5(8) . . ?
C17 C18 H18A 109.5 . . ?
C17 C18 H18B 109.5 . . ?
H18A C18 H18B 109.5 . . ?
C17 C18 H18C 109.5 . . ?
H18A C18 H18C 109.5 . . ?
H18B C18 H18C 109.5 . . ?
C17 C19 H19A 109.5 . . ?
C17 C19 H19B 109.5 . . ?
H19A C19 H19B 109.5 . . ?
C17 C19 H19C 109.5 . . ?
H19A C19 H19C 109.5 . . ?
H19B C19 H19C 109.5 . . ?
C17 C20 H20A 109.5 . . ?
C17 C20 H20B 109.5 . . ?
H20A C20 H20B 109.5 . . ?
C17 C20 H20C 109.5 . . ?
H20A C20 H20C 109.5 . . ?
H20B C20 H20C 109.5 . . ?
C22 C21 C34 118.6(8) . . ?
C22 C21 C2 121.0(8) . . ?
C34 C21 C2 120.4(8) . . ?
C21 C22 C27 121.5(9) . . ?
C21 C22 C23 120.2(9) . . ?
C27 C22 C23 118.3(9) . . ?
C24 C23 C22 120.0(9) . . ?
C24 C23 H23A 120.0 . . ?
C22 C23 H23A 120.0 . . ?
C23 C24 C25 120.4(10) . . ?
C23 C24 H24A 119.8 . . ?
C25 C24 H24A 119.8 . . ?
C26 C25 C24 121.8(9) . . ?
C26 C25 H25A 119.1 . . ?
C24 C25 H25A 119.1 . . ?
C25 C26 C27 120.3(9) . . ?
C25 C26 H26A 119.8 . . ?
C27 C26 H26A 119.8 . . ?
C28 C27 C22 119.3(9) . . ?
C28 C27 C26 121.7(9) . . ?
C22 C27 C26 119.0(9) . . ?
C29 C28 C27 120.3(9) . . ?
C29 C28 C35 120.6(9) . . ?
C27 C28 C35 119.1(8) . . ?
C28 C29 C34 120.0(9) . . ?
C28 C29 C30 122.3(9) . . ?
C34 C29 C30 117.7(9) . . ?
C31 C30 C29 120.4(9) . . ?
C31 C30 H30A 119.8 . . ?
C29 C30 H30A 119.8 . . ?
C30 C31 C32 122.0(9) . . ?
C30 C31 H31A 119.0 . . ?
C32 C31 H31A 119.0 . . ?
C33 C32 C31 119.9(10) . . ?
C33 C32 H32A 120.0 . . ?
C31 C32 H32A 120.0 . . ?
C32 C33 C34 120.3(10) . . ?
C32 C33 H33A 119.9 . . ?
C34 C33 H33A 119.9 . . ?
C21 C34 C29 120.3(8) . . ?
C21 C34 C33 120.0(8) . . ?
C29 C34 C33 119.7(9) . . ?
C40 C35 C36 118.2(10) . . ?
C40 C35 C28 123.4(9) . . ?
C36 C35 C28 118.4(9) . . ?
C37 C36 C35 121.3(10) . . ?
C37 C36 H36A 119.4 . . ?
C35 C36 H36A 119.4 . . ?
C38 C37 C36 120.0(10) . . ?
C38 C37 H37A 120.0 . . ?
C36 C37 H37A 120.0 . . ?
C37 C38 C39 120.6(12) . . ?
C37 C38 H38A 119.7 . . ?
C39 C38 H38A 119.7 . . ?
C38 C39 C40 119.3(11) . . ?
C38 C39 H39A 120.3 . . ?
C40 C39 H39A 120.3 . . ?
C35 C40 C39 120.5(11) . . ?
C35 C40 H40A 119.7 . . ?
C39 C40 H40A 119.7 . . ?
C42 C41 C54 119.5(8) . . ?
C42 C41 C11 120.3(8) . . ?
C54 C41 C11 120.1(8) . . ?
C41 C42 C43 121.8(8) . . ?
C41 C42 C47 120.0(8) . . ?
C43 C42 C47 118.2(8) . . ?
C44 C43 C42 121.6(8) . . ?
C44 C43 H43A 119.2 . . ?
C42 C43 H43A 119.2 . . ?
C43 C44 C45 120.5(9) . . ?
C43 C44 H44A 119.7 . . ?
C45 C44 H44A 119.7 . . ?
C46 C45 C44 120.0(9) . . ?
C46 C45 H45A 120.0 . . ?
C44 C45 H45A 120.0 . . ?
C45 C46 C47 121.7(9) . . ?
C45 C46 H46A 119.2 . . ?
C47 C46 H46A 119.2 . . ?
C48 C47 C46 121.1(8) . . ?
C48 C47 C42 120.8(9) . . ?
C46 C47 C42 118.0(8) . . ?
C47 C48 C49 118.5(8) . . ?
C47 C48 C55 121.4(8) . . ?
C49 C48 C55 120.1(8) . . ?
C48 C49 C50 121.7(8) . . ?
C48 C49 C54 120.4(8) . . ?
C50 C49 C54 117.9(8) . . ?
C51 C50 C49 122.9(9) . . ?
C51 C50 H50A 118.5 . . ?
C49 C50 H50A 118.5 . . ?
C50 C51 C52 119.2(9) . . ?
C50 C51 H51A 120.4 . . ?
C52 C51 H51A 120.4 . . ?
C53 C52 C51 121.4(9) . . ?
C53 C52 H52A 119.3 . . ?
C51 C52 H52A 119.3 . . ?
C52 C53 C54 120.4(9) . . ?
C52 C53 H53A 119.8 . . ?
C54 C53 H53A 119.8 . . ?
C41 C54 C49 120.6(9) . . ?
C41 C54 C53 121.3(8) . . ?
C49 C54 C53 118.1(8) . . ?
C56 C55 C60 119.3(9) . . ?
C56 C55 C48 120.4(8) . . ?
C60 C55 C48 120.3(9) . . ?
C57 C56 C55 121.1(10) . . ?
C57 C56 H56A 119.5 . . ?
C55 C56 H56A 119.5 . . ?
C56 C57 C58 119.5(11) . . ?
C56 C57 H57A 120.2 . . ?
C58 C57 H57A 120.2 . . ?
C57 C58 C59 119.9(9) . . ?
C57 C58 H58A 120.0 . . ?
C59 C58 H58A 120.0 . . ?
C60 C59 C58 119.8(10) . . ?
C60 C59 H59A 120.1 . . ?
C58 C59 H59A 120.1 . . ?
C59 C60 C55 120.4(11) . . ?
C59 C60 H60A 119.8 . . ?
C55 C60 H60A 119.8 . . ?
C61 O1 C64 107.6(15) . . ?
C61 O1 Ga1 129.2(12) . . ?
C64 O1 Ga1 118.5(12) . . ?
C63 C62 C61 105(2) . . ?
C63 C62 H62A 110.8 . . ?
C61 C62 H62A 110.8 . . ?
C63 C62 H62B 110.8 . . ?
C61 C62 H62B 110.8 . . ?
H62A C62 H62B 108.9 . . ?
C62 C63 C64 93(2) . . ?
C62 C63 H63A 113.1 . . ?
C64 C63 H63A 113.1 . . ?
C62 C63 H63B 113.0 . . ?
C64 C63 H63B 113.0 . . ?
H63A C63 H63B 110.4 . . ?
C61 O1A C64 107.6(15) . . ?
C61 O1A Ga1 126.3(13) . . ?
C64 O1A Ga1 116.0(13) . . ?
C61 C62A C63A 94.7(19) . . ?
C61 C62A H62C 112.8 . . ?
C63A C62A H62C 112.8 . . ?
C61 C62A H62D 112.8 . . ?
C63A C62A H62D 112.8 . . ?
H62C C62A H62D 110.3 . . ?
C62A C63A C64 110(2) . . ?
C62A C63A H63C 109.7 . . ?
C64 C63A H63C 109.7 . . ?
C62A C63A H63D 109.7 . . ?
C64 C63A H63D 109.7 . . ?
H63C C63A H63D 108.2 . . ?
O1A C61 C62A 109.9(17) . . ?
O1 C61 C62 102.1(18) . . ?
O1 C61 H61A 111.3 . . ?
C62 C61 H61A 111.3 . . ?
O1 C61 H61B 111.3 . . ?
C62 C61 H61B 111.3 . . ?
H61A C61 H61B 109.2 . . ?
O1A C61 H61C 109.7 . . ?
C62A C61 H61C 109.7 . . ?
O1A C61 H61D 109.7 . . ?
C62A C61 H61D 109.7 . . ?
H61C C61 H61D 108.2 . . ?
O1 C64 C63 107.6(19) . . ?
O1A C64 C63A 92.6(19) . . ?
O1 C64 H64A 110.2 . . ?
C63 C64 H64A 110.2 . . ?
O1 C64 H64B 110.2 . . ?
C63 C64 H64B 110.2 . . ?
H64A C64 H64B 108.5 . . ?
O1A C64 H64C 113.2 . . ?
C63A C64 H64C 113.2 . . ?
O1A C64 H64D 113.2 . . ?
C63A C64 H64D 113.2 . . ?
H64C C64 H64D 110.5 . . ?
C68 O2 C65 104(2) . . ?
O2 C65 C66 115(2) . . ?
O2 C65 H65A 108.6 . . ?
C66 C65 H65A 108.6 . . ?
O2 C65 H65B 108.6 . . ?
C66 C65 H65B 108.6 . . ?
H65A C65 H65B 107.6 . . ?
C65A O2A C68 117(2) . . ?
O2A C65A C66 100(2) . . ?
O2A C65A H65C 111.8 . . ?
C66 C65A H65C 111.8 . . ?
O2A C65A H65D 111.8 . . ?
C66 C65A H65D 111.8 . . ?
H65C C65A H65D 109.6 . . ?
C65A C66 C67 108.3(18) . . ?
C67 C66 C65 102.3(18) . . ?
C67 C66 H66A 111.3 . . ?
C65 C66 H66A 111.3 . . ?
C67 C66 H66B 111.3 . . ?
C65 C66 H66B 111.3 . . ?
H66A C66 H66B 109.2 . . ?
C65A C66 H66C 110.0 . . ?
C67 C66 H66C 110.0 . . ?
C65A C66 H66D 110.0 . . ?
C67 C66 H66D 110.0 . . ?
H66C C66 H66D 108.4 . . ?
C68 C67 C66 105.6(13) . . ?
C68 C67 H67A 110.6 . . ?
C66 C67 H67A 110.6 . . ?
C68 C67 H67B 110.6 . . ?
C66 C67 H67B 110.6 . . ?
H67A C67 H67B 108.7 . . ?
O2 C68 C67 112.7(16) . . ?
O2A C68 C67 98.7(16) . . ?
O2 C68 H68A 109.0 . . ?
C67 C68 H68A 109.1 . . ?
O2 C68 H68B 109.1 . . ?
C67 C68 H68B 109.1 . . ?
H68A C68 H68B 107.8 . . ?
O2A C68 H68C 112.0 . . ?
C67 C68 H68C 112.0 . . ?
O2A C68 H68D 112.0 . . ?
C67 C68 H68D 112.0 . . ?
H68C C68 H68D 109.7 . . ?

loop_
_geom_bond_atom_site_label_1
_geom_bond_atom_site_label_2
_geom_bond_distance
_geom_bond_site_symmetry_2
_geom_bond_publ_flag
Ga1 N1 2.091(8) . ?
Ga1 O1 2.274(18) . ?
Ga1 O1A 2.317(19) . ?
N1 C12 1.387(12) . ?
N1 C1 1.389(11) . ?
C1 C6 1.410(14) . ?
C1 C2 1.422(12) . ?
C2 C3 1.388(13) . ?
C2 C21 1.476(14) . ?
C3 C4 1.372(14) . ?
C3 H3A 0.9500 . ?
C4 C5 1.396(13) . ?
C4 C13 1.546(12) . ?
C5 C6 1.397(12) . ?
C5 H5A 0.9500 . ?
C6 C7 1.446(12) . ?
C7 C12 1.411(13) . ?
C7 C8 1.418(13) . ?
C8 C9 1.368(12) . ?
C8 H8A 0.9500 . ?
C9 C10 1.414(13) . ?
C9 C17 1.541(13) . ?
C10 C11 1.405(13) . ?
C10 H10A 0.9500 . ?
C11 C12 1.410(12) . ?
C11 C41 1.488(12) . ?
C13 C14 1.518(14) . ?
C13 C15 1.521(16) . ?
C13 C16 1.533(16) . ?
C14 H14A 0.9800 . ?
C14 H14B 0.9800 . ?
C14 H14C 0.9800 . ?
C15 H15A 0.9800 . ?
C15 H15B 0.9800 . ?
C15 H15C 0.9800 . ?
C16 H16A 0.9800 . ?
C16 H16B 0.9800 . ?
C16 H16C 0.9800 . ?
C17 C18 1.520(14) . ?
C17 C20 1.551(15) . ?
C17 C19 1.551(15) . ?
C18 H18A 0.9800 . ?
C18 H18B 0.9800 . ?
C18 H18C 0.9800 . ?
C19 H19A 0.9800 . ?
C19 H19B 0.9800 . ?
C19 H19C 0.9800 . ?
C20 H20A 0.9800 . ?
C20 H20B 0.9800 . ?
C20 H20C 0.9800 . ?
C21 C22 1.416(14) . ?
C21 C34 1.415(13) . ?
C22 C27 1.422(14) . ?
C22 C23 1.462(14) . ?
C23 C24 1.363(15) . ?
C23 H23A 0.9500 . ?
C24 C25 1.399(15) . ?
C24 H24A 0.9500 . ?
C25 C26 1.360(14) . ?
C25 H25A 0.9500 . ?
C26 C27 1.426(14) . ?
C26 H26A 0.9500 . ?
C27 C28 1.413(14) . ?
C28 C29 1.406(15) . ?
C28 C35 1.501(14) . ?
C29 C34 1.437(14) . ?
C29 C30 1.455(14) . ?
C30 C31 1.345(14) . ?
C30 H30A 0.9500 . ?
C31 C32 1.431(15) . ?
C31 H31A 0.9500 . ?
C32 C33 1.367(14) . ?
C32 H32A 0.9500 . ?
C33 C34 1.438(14) . ?
C33 H33A 0.9500 . ?
C35 C40 1.385(16) . ?
C35 C36 1.411(14) . ?
C36 C37 1.376(15) . ?
C36 H36A 0.9500 . ?
C37 C38 1.373(17) . ?
C37 H37A 0.9500 . ?
C38 C39 1.388(19) . ?
C38 H38A 0.9500 . ?
C39 C40 1.411(18) . ?
C39 H39A 0.9500 . ?
C40 H40A 0.9500 . ?
C41 C42 1.398(13) . ?
C41 C54 1.413(13) . ?
C42 C43 1.433(13) . ?
C42 C47 1.446(13) . ?
C43 C44 1.371(14) . ?
C43 H43A 0.9500 . ?
C44 C45 1.417(13) . ?
C44 H44A 0.9500 . ?
C45 C46 1.371(14) . ?
C45 H45A 0.9500 . ?
C46 C47 1.441(14) . ?
C46 H46A 0.9500 . ?
C47 C48 1.414(13) . ?
C48 C49 1.417(13) . ?
C48 C55 1.490(13) . ?
C49 C50 1.432(13) . ?
C49 C54 1.433(13) . ?
C50 C51 1.354(14) . ?
C50 H50A 0.9500 . ?
C51 C52 1.406(13) . ?
C51 H51A 0.9500 . ?
C52 C53 1.374(13) . ?
C52 H52A 0.9500 . ?
C53 C54 1.449(14) . ?
C53 H53A 0.9500 . ?
C55 C56 1.385(15) . ?
C55 C60 1.387(14) . ?
C56 C57 1.374(15) . ?
C56 H56A 0.9500 . ?
C57 C58 1.397(17) . ?
C57 H57A 0.9500 . ?
C58 C59 1.388(18) . ?
C58 H58A 0.9500 . ?
C59 C60 1.386(15) . ?
C59 H59A 0.9500 . ?
C60 H60A 0.9500 . ?
O1 C61 1.441(16) . ?
O1 C64 1.441(16) . ?
C62 C63 1.519(19) . ?
C62 C61 1.520(19) . ?
C62 H62A 0.9900 . ?
C62 H62B 0.9900 . ?
C63 C64 1.520(19) . ?
C63 H63A 0.9900 . ?
C63 H63B 0.9900 . ?
O1A C61 1.441(16) . ?
O1A C64 1.441(16) . ?
C62A C61 1.519(19) . ?
C62A C63A 1.519(19) . ?
C62A H62C 0.9900 . ?
C62A H62D 0.9900 . ?
C63A C64 1.520(19) . ?
C63A H63C 0.9900 . ?
C63A H63D 0.9900 . ?
C61 H61A 0.9900 . ?
C61 H61B 0.9900 . ?
C61 H61C 0.9900 . ?
C61 H61D 0.9900 . ?
C64 H64A 0.9900 . ?
C64 H64B 0.9900 . ?
C64 H64C 0.9900 . ?
C64 H64D 0.9900 . ?
O2 C68 1.393(17) . ?
O2 C65 1.395(17) . ?
C65 C66 1.479(16) . ?
C65 H65A 0.9900 . ?
C65 H65B 0.9900 . ?
O2A C65A 1.394(17) . ?
O2A C68 1.395(17) . ?
C65A C66 1.477(16) . ?
C65A H65C 0.9900 . ?
C65A H65D 0.9900 . ?
C66 C67 1.479(15) . ?
C66 H66A 0.9900 . ?
C66 H66B 0.9900 . ?
C66 H66C 0.9900 . ?
C66 H66D 0.9900 . ?
C67 C68 1.477(15) . ?
C67 H67A 0.9900 . ?
C67 H67B 0.9900 . ?
C68 H68A 0.9900 . ?
C68 H68B 0.9900 . ?
C68 H68C 0.9900 . ?
C68 H68D 0.9900 . ?
